data_1542283
loop_
_publ_author_name
'Horeglad, P.'
'Cybularczyk, M.'
'Litwi\'nska, A.'
'D\;abrowska, A. M.'
'Dranka, M.'
'\.Zukowska, G. Z.'
'Urba\'nczyk, M.'
'Michalak, M.'

_publ_section_title
;
 Controlling the stereoselectivity of rac-LA polymerization by chiral
 recognition induced the formation of homochiral dimeric metal alkoxides
;
_journal_issue 11
_journal_name_full 'Polym. Chem.'
_journal_page_first 2022
_journal_paper_doi 10.1039/C5PY02005K
_journal_volume 7
_journal_year 2016
_chemical_absolute_configuration rmad
_chemical_formula_moiety 'C12 H26 In2 O6'
_chemical_formula_sum 'C12 H26 In2 O6'
_chemical_formula_weight 495.97
_chemical_properties_physical 'Air-sensitive, Moisture-sensitive, Hygroscopic'
_space_group_crystal_system triclinic
_space_group_IT_number 1
_space_group_name_Hall 'P 1'
_space_group_name_H-M_alt 'P 1'
_symmetry_cell_setting triclinic
_symmetry_Int_Tables_number 1
_symmetry_space_group_name_Hall 'P 1'
_symmetry_space_group_name_H-M 'P 1'
_atom_sites_solution_hydrogens geom
_atom_sites_solution_primary direct
_audit_creation_date 2015-09-18
_audit_creation_method
;
Olex2 1.2-beta
(compiled 2015.01.26 svn.r3150 for OlexSys, GUI svn.r4998)
;
_audit_update_record
;
2015-11-25 deposited with the CCDC.
2016-01-13 downloaded from the CCDC.
;
_cell_angle_alpha 76.086(3)
_cell_angle_beta 83.924(3)
_cell_angle_gamma 87.628(3)
_cell_formula_units_Z 1
_cell_length_a 6.9927(3)
_cell_length_b 8.3025(3)
_cell_length_c 8.4128(3)
_cell_measurement_reflns_used 13124
_cell_measurement_temperature 100.0(3)
_cell_measurement_theta_max 32.5690
_cell_measurement_theta_min 3.8870
_cell_volume 471.36(3)
_computing_cell_refinement
;
CrysAlisPro, Agilent Technologies,
Version 1.171.37.35 (release 13-08-2014 CrysAlis171 .NET)
(compiled Aug 13 2014,18:06:01)
;
_computing_data_collection
;
CrysAlisPro, Agilent Technologies,
Version 1.171.37.35 (release 13-08-2014 CrysAlis171 .NET)
(compiled Aug 13 2014,18:06:01)
;
_computing_data_reduction
;
CrysAlisPro, Agilent Technologies,
Version 1.171.37.35 (release 13-08-2014 CrysAlis171 .NET)
(compiled Aug 13 2014,18:06:01)
;
_computing_molecular_graphics 'Olex2 (Dolomanov et al., 2009)'
_computing_publication_material 'Olex2 (Dolomanov et al., 2009)'
_computing_structure_refinement 'ShelXL (Sheldrick, 2008)'
_computing_structure_solution 'ShelXS (Sheldrick, 2008)'
_diffrn_ambient_environment N~2~
_diffrn_ambient_temperature 100.0(3)
_diffrn_detector 'CCD plate'
_diffrn_detector_area_resol_mean 10.3347
_diffrn_detector_type Atlas
_diffrn_measured_fraction_theta_full 0.996
_diffrn_measured_fraction_theta_max 0.996
_diffrn_measurement_details
;
  1 omega  -98.00  -17.00   0.5000   15.0000
omega____ theta____ kappa____ phi______ frames
    -      -19.8071  156.0000 -150.2523 162

  2 omega  -99.00   13.00   0.5000   15.0000
omega____ theta____ kappa____ phi______ frames
    -      -19.8071  -78.0000  101.0000 224

  3 omega  -94.00    7.00   0.5000   15.0000
omega____ theta____ kappa____ phi______ frames
    -      -19.8071  -57.0000 -150.0000 202

  4 omega  -92.00    2.00   0.5000   15.0000
omega____ theta____ kappa____ phi______ frames
    -      -19.8071  -57.0000  -30.0000 188

  5 omega  -46.00   34.00   0.5000   15.0000
omega____ theta____ kappa____ phi______ frames
    -      -19.8071   38.0000   30.0000 160

  6 omega -110.00  -34.00   0.5000   15.0000
omega____ theta____ kappa____ phi______ frames
    -      -19.8071 -179.0000  -30.0000 152

  7 omega  -51.00   53.00   0.5000   15.0000
omega____ theta____ kappa____ phi______ frames
    -      -19.8071   77.0000 -180.0000 208

  8 omega  -98.00  -71.00   0.5000   15.0000
omega____ theta____ kappa____ phi______ frames
    -      -19.8071  156.0000   32.7562 54

  9 omega  -46.00   56.00   0.5000   15.0000
omega____ theta____ kappa____ phi______ frames
    -      -19.8071   38.0000  150.0000 204

 10 omega  -96.00    7.00   0.5000   15.0000
omega____ theta____ kappa____ phi______ frames
    -      -19.8071  -38.0000  -30.0000 206

 11 omega  -99.00   14.00   0.5000   15.0000
omega____ theta____ kappa____ phi______ frames
    -      -19.8071  -77.0000 -120.0000 226

 12 omega -109.00  -32.00   0.5000   15.0000
omega____ theta____ kappa____ phi______ frames
    -      -19.8071  179.0000  120.0000 154

 13 omega  -96.00    7.00   0.5000   15.0000
omega____ theta____ kappa____ phi______ frames
    -      -19.8071  -38.0000   90.0000 206

 14 omega  -59.00   54.00   0.5000   15.0000
omega____ theta____ kappa____ phi______ frames
    -       20.1196  -77.0000   30.0000 226

 15 omega   -4.00   62.00   0.5000   15.0000
omega____ theta____ kappa____ phi______ frames
    -       20.1196  -99.0000  150.0000 132

 16 omega  -95.00  -14.00   0.5000   15.0000
omega____ theta____ kappa____ phi______ frames
    -      -19.8071  153.0000  -79.6114 162

 17 omega  -94.00   10.00   0.5000   15.0000
omega____ theta____ kappa____ phi______ frames
    -      -19.8071  -57.0000   30.0000 208

 18 omega   -4.00   62.00   0.5000   15.0000
omega____ theta____ kappa____ phi______ frames
    -       20.1196  -99.0000 -150.0000 132

 19 omega  -69.00  110.00   0.5000   15.0000
omega____ theta____ kappa____ phi______ frames
    -       20.1196    0.0000 -150.0000 358

 20 omega  -69.00   91.00   0.5000   15.0000
omega____ theta____ kappa____ phi______ frames
    -       20.1196    0.0000 -120.0000 320

 21 omega  -69.00  110.00   0.5000   15.0000
omega____ theta____ kappa____ phi______ frames
    -       20.1196    0.0000 -180.0000 358
;
_diffrn_measurement_device 'four-circle diffractometer'
_diffrn_measurement_device_type 'Xcalibur, Atlas, Gemini ultra'
_diffrn_measurement_method '\w scans'
_diffrn_orient_matrix_UB_11 0.0461946000
_diffrn_orient_matrix_UB_12 0.0535553000
_diffrn_orient_matrix_UB_13 -0.0711240000
_diffrn_orient_matrix_UB_21 -0.0901035000
_diffrn_orient_matrix_UB_22 0.0372841000
_diffrn_orient_matrix_UB_23 -0.0202727000
_diffrn_orient_matrix_UB_31 0.0124763000
_diffrn_orient_matrix_UB_32 0.0590795000
_diffrn_orient_matrix_UB_33 0.0463638000
_diffrn_radiation_monochromator graphite
_diffrn_radiation_probe x-ray
_diffrn_radiation_type MoK\a
_diffrn_radiation_wavelength 0.71073
_diffrn_reflns_av_R_equivalents 0.0283
_diffrn_reflns_av_unetI/netI 0.0180
_diffrn_reflns_Laue_measured_fraction_full 0.996
_diffrn_reflns_Laue_measured_fraction_max 0.996
_diffrn_reflns_limit_h_max 8
_diffrn_reflns_limit_h_min -8
_diffrn_reflns_limit_k_max 10
_diffrn_reflns_limit_k_min -10
_diffrn_reflns_limit_l_max 10
_diffrn_reflns_limit_l_min -10
_diffrn_reflns_number 20453
_diffrn_reflns_point_group_measured_fraction_full 0.996
_diffrn_reflns_point_group_measured_fraction_max 0.996
_diffrn_reflns_theta_full 26.000
_diffrn_reflns_theta_max 26.372
_diffrn_reflns_theta_min 3.903
_diffrn_source 'Enhance (Mo) X-ray Source'
_exptl_absorpt_coefficient_mu 2.463
_exptl_absorpt_correction_T_max 0.967
_exptl_absorpt_correction_T_min 0.643
_exptl_absorpt_correction_type analytical
_exptl_absorpt_process_details
;
CrysAlisPro, Agilent Technologies,
Version 1.171.37.35 (release 13-08-2014 CrysAlis171 .NET)
(compiled Aug 13 2014,18:06:01)
Analytical numeric absorption correction using a multifaceted crystal
            model based on expressions derived by R.C. Clark & J.S. Reid.
(Clark, R. C. & Reid, J. S. (1995). Acta Cryst. A51, 887-897)
Empirical absorption correction using spherical harmonics,
 implemented in SCALE3 ABSPACK scaling algorithm.
;
_exptl_crystal_colour colourless
_exptl_crystal_colour_primary colourless
_exptl_crystal_density_diffrn 1.747
_exptl_crystal_description plate
_exptl_crystal_F_000 244
_exptl_crystal_recrystallization_method 'Re-crystallisation from solvent: methylene chloride/hexane solution'
_exptl_crystal_size_max 0.2658
_exptl_crystal_size_mid 0.1479
_exptl_crystal_size_min 0.0144
_refine_diff_density_max 0.610
_refine_diff_density_min -0.540
_refine_diff_density_rms 0.062
_refine_ls_abs_structure_details
;
 Flack x determined using 1788 quotients [(I+)-(I-)]/[(I+)+(I-)]
 (Parsons, Flack and Wagner, Acta Cryst. B69 (2013) 249-259).
;
_refine_ls_abs_structure_Flack 0.01(2)
_refine_ls_extinction_method none
_refine_ls_goodness_of_fit_ref 1.064
_refine_ls_hydrogen_treatment constr
_refine_ls_matrix_type full
_refine_ls_number_parameters 189
_refine_ls_number_reflns 3846
_refine_ls_number_restraints 15
_refine_ls_restrained_S_all 1.063
_refine_ls_R_factor_all 0.0172
_refine_ls_R_factor_gt 0.0158
_refine_ls_shift/su_max 0.000
_refine_ls_shift/su_mean 0.000
_refine_ls_structure_factor_coef Fsqd
_refine_ls_weighting_details 'w=1/[\s^2^(Fo^2^)+(0.0246P)^2^+0.1045P] where P=(Fo^2^+2Fc^2^)/3'
_refine_ls_weighting_scheme calc
_refine_ls_wR_factor_gt 0.0392
_refine_ls_wR_factor_ref 0.0398
_reflns_Friedel_coverage 1.000
_reflns_Friedel_fraction_full 0.996
_reflns_Friedel_fraction_max 0.996
_reflns_number_gt 3675
_reflns_number_total 3846
_reflns_threshold_expression 'I > 2\s(I)'
_cod_data_source_file c5py02005k2.cif
_cod_data_source_block SS-2
_cod_depositor_comments 'Adding full bibliography for 1542282--1542285.cif.'
_cod_original_cell_volume 471.37(3)
_cod_database_code 1542283
_shelx_space_group_comment
;
The symmetry employed for this shelxl refinement is uniquely defined
by the following loop, which should always be used as a source of
symmetry information in preference to the above space-group names.
They are only intended as comments.
;
_shelx_shelxl_version_number 2014/7

loop_
_space_group_symop_operation_xyz
'x, y, z'

loop_
_atom_site_label
_atom_site_type_symbol
_atom_site_fract_x
_atom_site_fract_y
_atom_site_fract_z
_atom_site_U_iso_or_equiv
_atom_site_adp_type
_atom_site_occupancy
_atom_site_site_symmetry_order
_atom_site_calc_flag
_atom_site_refinement_flags_posn
_atom_site_refinement_flags_adp
In1 In 0.66604(3) 0.33251(3) 0.31326(3) 0.01709(14) Uani 1 1 d . .
In2 In 0.39255(3) 0.55815(3) 0.56332(2) 0.01686(14) Uani 1 1 d . .
O1 O 0.5917(12) 0.3405(10) 0.5668(9) 0.0226(16) Uani 1 1 d . .
O2 O 0.8625(10) 0.1285(9) 0.4923(9) 0.0214(15) Uani 1 1 d . U
O3 O 0.9030(10) 0.0182(10) 0.7567(10) 0.0249(15) Uani 1 1 d . U
O4 O 0.4490(11) 0.5350(10) 0.3128(9) 0.0185(14) Uani 1 1 d . .
O5 O 0.1996(10) 0.7718(9) 0.3755(9) 0.0218(15) Uani 1 1 d . U
O6 O 0.1871(10) 0.8842(10) 0.1070(10) 0.0225(14) Uani 1 1 d . U
C1 C 0.5084(7) 0.1250(6) 0.8120(6) 0.0322(11) Uani 1 1 d . .
H1A H 0.4124 0.1967 0.8557 0.048 Uiso 1 1 calc GR .
H1B H 0.5652 0.0485 0.9033 0.048 Uiso 1 1 calc GR .
H1C H 0.4466 0.0615 0.7480 0.048 Uiso 1 1 calc GR .
C2 C 0.6647(12) 0.2309(11) 0.7022(12) 0.0174(17) Uani 1 1 d . U
H2 H 0.7231 0.2977 0.7684 0.021 Uiso 1 1 calc R .
C3 C 0.8238(12) 0.1228(11) 0.6376(12) 0.0152(14) Uani 1 1 d . U
C4 C 1.0510(15) -0.0932(15) 0.7047(17) 0.032(2) Uani 1 1 d . .
H4A H 1.1636 -0.0289 0.6493 0.048 Uiso 1 1 calc GR .
H4B H 1.0002 -0.1496 0.6287 0.048 Uiso 1 1 calc GR .
H4C H 1.0882 -0.1758 0.8013 0.048 Uiso 1 1 calc GR .
C5 C 0.4926(15) 0.1477(13) 0.2652(15) 0.037(2) Uani 1 1 d . .
H5A H 0.5752 0.0671 0.2214 0.055 Uiso 1 1 calc GR .
H5B H 0.4038 0.2003 0.1846 0.055 Uiso 1 1 calc GR .
H5C H 0.4190 0.0908 0.3676 0.055 Uiso 1 1 calc GR .
C6 C 0.9155(15) 0.4775(13) 0.1990(14) 0.037(3) Uani 1 1 d . .
H6A H 0.9308 0.5651 0.2564 0.056 Uiso 1 1 calc GR .
H6B H 0.8983 0.5277 0.0833 0.056 Uiso 1 1 calc GR .
H6C H 1.0303 0.4053 0.2054 0.056 Uiso 1 1 calc GR .
C7 C 0.4109(7) 0.6255(6) 0.0217(5) 0.0247(9) Uani 1 1 d . .
H7A H 0.5259 0.5624 -0.0062 0.037 Uiso 1 1 calc GR .
H7B H 0.3984 0.7261 -0.0659 0.037 Uiso 1 1 calc GR .
H7C H 0.2970 0.5572 0.0333 0.037 Uiso 1 1 calc GR .
C8 C 0.4287(13) 0.6734(12) 0.1835(12) 0.0188(16) Uani 1 1 d . U
H8 H 0.5486 0.7393 0.1684 0.023 Uiso 1 1 calc R .
C9 C 0.2642(12) 0.7802(11) 0.2334(12) 0.0152(14) Uani 1 1 d . U
C10 C 0.0316(15) 0.9904(15) 0.1519(16) 0.028(2) Uani 1 1 d . .
H10A H -0.0249 1.0515 0.0526 0.042 Uiso 1 1 calc GR .
H10B H 0.0815 1.0692 0.2067 0.042 Uiso 1 1 calc GR .
H10C H -0.0671 0.9225 0.2268 0.042 Uiso 1 1 calc GR .
C11 C 0.5962(15) 0.7343(13) 0.5935(14) 0.029(2) Uani 1 1 d . .
H11A H 0.7022 0.7450 0.5058 0.044 Uiso 1 1 calc GR .
H11B H 0.6468 0.6953 0.7007 0.044 Uiso 1 1 calc GR .
H11C H 0.5319 0.8424 0.5877 0.044 Uiso 1 1 calc GR .
C12 C 0.1292(13) 0.4450(11) 0.6812(12) 0.0238(17) Uani 1 1 d . .
H12A H 0.0248 0.4866 0.6123 0.036 Uiso 1 1 calc GR .
H12B H 0.1003 0.4723 0.7883 0.036 Uiso 1 1 calc GR .
H12C H 0.1418 0.3244 0.6969 0.036 Uiso 1 1 calc GR .

loop_
_atom_site_aniso_label
_atom_site_aniso_U_11
_atom_site_aniso_U_22
_atom_site_aniso_U_33
_atom_site_aniso_U_23
_atom_site_aniso_U_13
_atom_site_aniso_U_12
In1 0.0205(3) 0.0154(3) 0.0156(3) -0.0049(2) -0.0004(3) 0.0002(2)
In2 0.0198(3) 0.0155(3) 0.0154(3) -0.0047(2) -0.0005(2) 0.0010(2)
O1 0.029(3) 0.021(3) 0.016(3) -0.003(2) -0.002(2) 0.006(2)
O2 0.022(3) 0.022(3) 0.021(3) -0.007(3) -0.002(3) 0.007(3)
O3 0.030(3) 0.024(3) 0.022(3) -0.008(2) -0.009(2) 0.008(2)
O4 0.024(3) 0.018(3) 0.013(3) -0.003(2) -0.001(2) 0.006(2)
O5 0.027(3) 0.020(3) 0.018(3) -0.005(3) -0.002(2) 0.000(3)
O6 0.024(3) 0.023(3) 0.020(2) -0.0045(18) -0.0062(18) 0.0081(19)
C1 0.031(2) 0.027(2) 0.031(2) 0.003(2) 0.0070(19) 0.003(2)
C2 0.022(3) 0.012(3) 0.018(3) -0.003(2) -0.004(2) 0.001(2)
C3 0.010(3) 0.015(3) 0.022(2) -0.006(2) -0.005(2) -0.003(2)
C4 0.027(4) 0.032(5) 0.036(5) -0.010(4) -0.007(3) 0.021(3)
C5 0.041(5) 0.024(4) 0.050(6) -0.011(4) -0.025(4) 0.001(3)
C6 0.025(4) 0.033(5) 0.043(5) 0.006(3) 0.007(3) -0.002(3)
C7 0.028(2) 0.030(2) 0.0141(19) -0.0034(17) -0.0006(17) 0.0058(18)
C8 0.020(3) 0.021(3) 0.017(3) -0.007(2) -0.005(2) 0.001(2)
C9 0.015(3) 0.012(3) 0.018(2) -0.0020(19) -0.0034(19) -0.005(2)
C10 0.030(4) 0.029(4) 0.028(4) -0.012(3) -0.011(3) 0.009(3)
C11 0.034(4) 0.025(4) 0.029(4) -0.006(3) -0.004(3) -0.005(3)
C12 0.022(3) 0.018(3) 0.031(4) -0.004(2) 0.000(3) -0.001(2)

loop_
_atom_type_symbol
_atom_type_description
_atom_type_scat_dispersion_real
_atom_type_scat_dispersion_imag
_atom_type_scat_source
C C 0.0033 0.0016 'International Tables Vol C Tables 4.2.6.8 and 6.1.1.4'
H H 0.0000 0.0000 'International Tables Vol C Tables 4.2.6.8 and 6.1.1.4'
O O 0.0106 0.0060 'International Tables Vol C Tables 4.2.6.8 and 6.1.1.4'
In In -0.7276 1.3100 'International Tables Vol C Tables 4.2.6.8 and 6.1.1.4'

loop_
_exptl_crystal_face_index_h
_exptl_crystal_face_index_k
_exptl_crystal_face_index_l
_exptl_crystal_face_perp_dist
0 0 1 0.0113
1 1 0 0.0605
-5 2 1 0.1003
1 5 -1 0.1132
5 -5 -4 0.1096
0 0 -1 0.0031
0 -5 -4 0.0649
-1 -1 0 0.0800
0 -5 3 0.0601

loop_
_geom_angle_atom_site_label_1
_geom_angle_atom_site_label_2
_geom_angle_atom_site_label_3
_geom_angle
O1 In1 O2 70.1(3)
O1 In1 O4 73.3(2)
O1 In1 C6 113.4(4)
O4 In1 O2 143.3(3)
C5 In1 O1 107.0(4)
C5 In1 O2 93.5(3)
C5 In1 O4 100.0(4)
C5 In1 C6 138.6(4)
C6 In1 O2 91.9(3)
C6 In1 O4 99.7(4)
O1 In2 O5 142.4(3)
O4 In2 O1 73.1(2)
O4 In2 O5 69.5(2)
O4 In2 C11 106.3(4)
C11 In2 O1 98.7(4)
C11 In2 O5 94.5(3)
C12 In2 O1 102.7(3)
C12 In2 O4 112.4(3)
C12 In2 O5 88.8(3)
C12 In2 C11 139.7(4)
In1 O1 In2 106.3(3)
C2 O1 In1 124.8(6)
C2 O1 In2 128.9(6)
C3 O2 In1 113.4(6)
C3 O3 C4 115.7(9)
In2 O4 In1 106.9(3)
C8 O4 In1 125.7(6)
C8 O4 In2 119.7(6)
C9 O5 In2 108.8(6)
C9 O6 C10 115.6(9)
H1A C1 H1B 109.5
H1A C1 H1C 109.5
H1B C1 H1C 109.5
C2 C1 H1A 109.5
C2 C1 H1B 109.5
C2 C1 H1C 109.5
O1 C2 C1 111.9(7)
O1 C2 H2 108.4
O1 C2 C3 108.5(8)
C1 C2 H2 108.4
C1 C2 C3 111.2(7)
C3 C2 H2 108.4
O2 C3 O3 124.4(9)
O2 C3 C2 122.9(9)
O3 C3 C2 112.6(9)
O3 C4 H4A 109.5
O3 C4 H4B 109.5
O3 C4 H4C 109.5
H4A C4 H4B 109.5
H4A C4 H4C 109.5
H4B C4 H4C 109.5
In1 C5 H5A 109.5
In1 C5 H5B 109.5
In1 C5 H5C 109.5
H5A C5 H5B 109.5
H5A C5 H5C 109.5
H5B C5 H5C 109.5
In1 C6 H6A 109.5
In1 C6 H6B 109.5
In1 C6 H6C 109.5
H6A C6 H6B 109.5
H6A C6 H6C 109.5
H6B C6 H6C 109.5
H7A C7 H7B 109.5
H7A C7 H7C 109.5
H7B C7 H7C 109.5
C8 C7 H7A 109.5
C8 C7 H7B 109.5
C8 C7 H7C 109.5
O4 C8 C7 112.1(7)
O4 C8 H8 107.2
O4 C8 C9 108.8(8)
C7 C8 H8 107.2
C9 C8 C7 114.0(7)
C9 C8 H8 107.2
O5 C9 O6 121.4(8)
O5 C9 C8 124.0(9)
O6 C9 C8 114.6(8)
O6 C10 H10A 109.5
O6 C10 H10B 109.5
O6 C10 H10C 109.5
H10A C10 H10B 109.5
H10A C10 H10C 109.5
H10B C10 H10C 109.5
In2 C11 H11A 109.5
In2 C11 H11B 109.5
In2 C11 H11C 109.5
H11A C11 H11B 109.5
H11A C11 H11C 109.5
H11B C11 H11C 109.5
In2 C12 H12A 109.5
In2 C12 H12B 109.5
In2 C12 H12C 109.5
H12A C12 H12B 109.5
H12A C12 H12C 109.5
H12B C12 H12C 109.5

loop_
_geom_bond_atom_site_label_1
_geom_bond_atom_site_label_2
_geom_bond_distance
In1 O1 2.157(7)
In1 O2 2.458(7)
In1 O4 2.217(8)
In1 C5 2.132(10)
In1 C6 2.163(9)
In2 O1 2.231(8)
In2 O4 2.156(7)
In2 O5 2.524(7)
In2 C11 2.158(11)
In2 C12 2.137(9)
O1 C2 1.405(13)
O2 C3 1.214(11)
O3 C3 1.313(13)
O3 C4 1.462(14)
O4 C8 1.394(13)
O5 C9 1.219(11)
O6 C9 1.344(12)
O6 C10 1.448(14)
C1 H1A 0.9800
C1 H1B 0.9800
C1 H1C 0.9800
C1 C2 1.515(10)
C2 H2 1.0000
C2 C3 1.537(12)
C4 H4A 0.9800
C4 H4B 0.9800
C4 H4C 0.9800
C5 H5A 0.9800
C5 H5B 0.9800
C5 H5C 0.9800
C6 H6A 0.9800
C6 H6B 0.9800
C6 H6C 0.9800
C7 H7A 0.9800
C7 H7B 0.9800
C7 H7C 0.9800
C7 C8 1.526(10)
C8 H8 1.0000
C8 C9 1.509(12)
C10 H10A 0.9800
C10 H10B 0.9800
C10 H10C 0.9800
C11 H11A 0.9800
C11 H11B 0.9800
C11 H11C 0.9800
C12 H12A 0.9800
C12 H12B 0.9800
C12 H12C 0.9800

loop_
_geom_torsion_atom_site_label_1
_geom_torsion_atom_site_label_2
_geom_torsion_atom_site_label_3
_geom_torsion_atom_site_label_4
_geom_torsion
In1 O1 C2 C1 -115.4(7)
In1 O1 C2 C3 7.6(11)
In1 O2 C3 O3 176.6(8)
In1 O2 C3 C2 1.1(12)
In1 O4 C8 C7 53.0(9)
In1 O4 C8 C9 179.9(6)
In2 O1 C2 C1 67.4(9)
In2 O1 C2 C3 -169.6(6)
In2 O4 C8 C7 -161.8(5)
In2 O4 C8 C9 -34.8(9)
In2 O5 C9 O6 179.6(7)
In2 O5 C9 C8 1.9(10)
O1 C2 C3 O2 -5.2(13)
O1 C2 C3 O3 178.8(8)
O4 C8 C9 O5 19.2(12)
O4 C8 C9 O6 -158.6(8)
C1 C2 C3 O2 118.2(10)
C1 C2 C3 O3 -57.8(10)
C4 O3 C3 O2 1.9(15)
C4 O3 C3 C2 177.8(9)
C7 C8 C9 O5 145.1(8)
C7 C8 C9 O6 -32.7(11)
C10 O6 C9 O5 3.4(13)
C10 O6 C9 C8 -178.8(9)
